data_4130850
loop_
_publ_author_name
'Gellrich, Urs'
'Diskin-Posner, Yael'
'Shimon, Linda J. W.'
'Milstein, David'

_publ_section_title
;
 Reversible Aromaticity Transfer in a Bora-Cycle: Boron-Ligand
 Cooperation.
;
_journal_issue 40
_journal_name_full 'Journal of the American Chemical Society'
_journal_page_first 13307
_journal_page_last 13313
_journal_paper_doi 10.1021/jacs.6b07454
_journal_volume 138
_journal_year 2016
_chemical_formula_moiety 'C20 H19 B N2 O2'
_chemical_formula_sum 'C20 H19 B N2 O2'
_chemical_formula_weight 330.18
_space_group_crystal_system monoclinic
_space_group_IT_number 14
_space_group_name_Hall '-P 2ybc'
_space_group_name_H-M_alt 'P 1 21/c 1'
_atom_sites_solution_hydrogens mixed
_audit_creation_method SHELXL-2013
_cell_angle_alpha 90
_cell_angle_beta 104.0256(8)
_cell_angle_gamma 90
_cell_formula_units_Z 4
_cell_length_a 11.76794(9)
_cell_length_b 11.36230(9)
_cell_length_c 13.01027(9)
_cell_measurement_reflns_used 11473
_cell_measurement_temperature 100(2)
_cell_measurement_theta_max 79.5180
_cell_measurement_theta_min 5.2270
_cell_volume 1687.75(2)
_computing_cell_refinement 'CrysAlisPro 1.171.39.4c (Rigaku OD, 2015)'
_computing_data_collection 'CrysAlisPro 1.171.39.4c (Rigaku OD, 2015)'
_computing_data_reduction 'CrysAlisPro 1.171.39.4c (Rigaku OD, 2015)'
_computing_structure_refinement 'SHELXL-2013 (Sheldrick, 2013)'
_computing_structure_solution 'SHELXL-2013 (Sheldrick, 2013)'
_diffrn_ambient_temperature 100(2)
_diffrn_measured_fraction_theta_full 0.999
_diffrn_measured_fraction_theta_max 0.996
_diffrn_measurement_device_type 'Rigaku XtaLAB Pro: Kappa dual home/near'
_diffrn_radiation_type CuK\a
_diffrn_radiation_wavelength 1.54184
_diffrn_reflns_av_R_equivalents 0.0343
_diffrn_reflns_av_unetI/netI 0.0262
_diffrn_reflns_Laue_measured_fraction_full 0.999
_diffrn_reflns_Laue_measured_fraction_max 0.996
_diffrn_reflns_limit_h_max 15
_diffrn_reflns_limit_h_min -14
_diffrn_reflns_limit_k_max 14
_diffrn_reflns_limit_k_min -14
_diffrn_reflns_limit_l_max 16
_diffrn_reflns_limit_l_min -16
_diffrn_reflns_number 23738
_diffrn_reflns_point_group_measured_fraction_full 0.999
_diffrn_reflns_point_group_measured_fraction_max 0.996
_diffrn_reflns_theta_full 67.684
_diffrn_reflns_theta_max 80.061
_diffrn_reflns_theta_min 5.238
_diffrn_source 'fine-focus sealed X-ray tube'
_exptl_absorpt_coefficient_mu 0.665
_exptl_absorpt_correction_T_max 1.00000
_exptl_absorpt_correction_T_min 0.83502
_exptl_absorpt_correction_type multi-scan
_exptl_absorpt_process_details
;
CrysAlisPro 1.171.39.4c (Rigaku Oxford Diffraction, 2015)
Empirical absorption correction using spherical harmonics,
 implemented in SCALE3 ABSPACK scaling algorithm.
;
_exptl_crystal_colour colourless
_exptl_crystal_density_diffrn 1.299
_exptl_crystal_description plate
_exptl_crystal_F_000 696
_exptl_crystal_size_max 0.080
_exptl_crystal_size_mid 0.080
_exptl_crystal_size_min 0.040
_refine_diff_density_max 0.194
_refine_diff_density_min -0.217
_refine_diff_density_rms 0.045
_refine_ls_extinction_method none
_refine_ls_goodness_of_fit_ref 1.077
_refine_ls_hydrogen_treatment mixed
_refine_ls_matrix_type full
_refine_ls_number_parameters 240
_refine_ls_number_reflns 3672
_refine_ls_number_restraints 0
_refine_ls_restrained_S_all 1.077
_refine_ls_R_factor_all 0.0430
_refine_ls_R_factor_gt 0.0392
_refine_ls_shift/su_max 0.000
_refine_ls_shift/su_mean 0.000
_refine_ls_structure_factor_coef Fsqd
_refine_ls_weighting_details 'w=1/[\s^2^(Fo^2^)+(0.0434P)^2^+0.6631P] where P=(Fo^2^+2Fc^2^)/3'
_refine_ls_weighting_scheme calc
_refine_ls_wR_factor_gt 0.0993
_refine_ls_wR_factor_ref 0.1019
_reflns_Friedel_coverage 0.000
_reflns_number_gt 3335
_reflns_number_total 3672
_reflns_threshold_expression 'I > 2\s(I)'
_cod_data_source_file ja6b07454_si_002.cif
_cod_data_source_block complex9
_cod_original_sg_symbol_H-M 'P 21/c'
_cod_database_code 4130850
_shelx_space_group_comment
;
The symmetry employed for this shelxl refinement is uniquely defined
by the following loop, which should always be used as a source of
symmetry information in preference to the above space-group names.
They are only intended as comments.
;
_shelx_estimated_absorpt_t_min 0.949
_shelx_estimated_absorpt_t_max 0.974
_shelxl_version_number 2013-4

loop_
_space_group_symop_operation_xyz
'x, y, z'
'-x, y+1/2, -z+1/2'
'-x, -y, -z'
'x, -y-1/2, z-1/2'

loop_
_atom_site_label
_atom_site_type_symbol
_atom_site_fract_x
_atom_site_fract_y
_atom_site_fract_z
_atom_site_U_iso_or_equiv
_atom_site_adp_type
_atom_site_occupancy
_atom_site_site_symmetry_order
_atom_site_calc_flag
_atom_site_refinement_flags_posn
_atom_site_refinement_flags_adp
B1 B 0.77371(11) 0.44158(12) 0.41225(10) 0.0212(3) Uani 1 1 d . .
H1 H 0.7921(12) 0.3487(12) 0.4376(11) 0.019(3) Uiso 1 1 d . .
C1 C 0.61229(10) 0.53621(10) 0.28244(9) 0.0205(2) Uani 1 1 d . .
C2 C 0.51058(10) 0.51337(10) 0.19050(9) 0.0208(2) Uani 1 1 d . .
C3 C 0.48716(11) 0.40114(11) 0.14763(9) 0.0246(3) Uani 1 1 d . .
H3 H 0.5373 0.3374 0.1759 0.030 Uiso 1 1 calc R U
C4 C 0.39085(12) 0.38233(12) 0.06382(10) 0.0296(3) Uani 1 1 d . .
H4 H 0.3755 0.3058 0.0342 0.036 Uiso 1 1 calc R U
C5 C 0.31683(12) 0.47489(12) 0.02306(10) 0.0307(3) Uani 1 1 d . .
H5 H 0.2506 0.4617 -0.0342 0.037 Uiso 1 1 calc R U
C6 C 0.33947(12) 0.58684(12) 0.06592(11) 0.0300(3) Uani 1 1 d . .
H6 H 0.2882 0.6500 0.0385 0.036 Uiso 1 1 calc R U
C7 C 0.43670(11) 0.60678(11) 0.14865(10) 0.0251(3) Uani 1 1 d . .
H7 H 0.4530 0.6838 0.1768 0.035(4) Uiso 1 1 calc R .
C8 C 0.91322(10) 0.47965(10) 0.29225(9) 0.0215(2) Uani 1 1 d . .
C9 C 0.87335(11) 0.37830(11) 0.23130(9) 0.0243(3) Uani 1 1 d . .
H9 H 0.8159 0.3293 0.2496 0.029 Uiso 1 1 calc R U
C10 C 0.91771(11) 0.35001(11) 0.14493(10) 0.0277(3) Uani 1 1 d . .
H10 H 0.8899 0.2816 0.1047 0.033 Uiso 1 1 calc R U
C11 C 1.00173(12) 0.41940(12) 0.11599(10) 0.0308(3) Uani 1 1 d . .
H11 H 1.0320 0.3986 0.0571 0.037 Uiso 1 1 calc R U
C12 C 1.04071(12) 0.51973(12) 0.17462(10) 0.0299(3) Uani 1 1 d . .
H12 H 1.0981 0.5682 0.1555 0.036 Uiso 1 1 calc R U
C13 C 0.99699(11) 0.55035(11) 0.26091(10) 0.0250(3) Uani 1 1 d . .
H13 H 1.0240 0.6201 0.2994 0.030 Uiso 1 1 calc R U
C14 C 0.90280(10) 0.61628(10) 0.43540(9) 0.0214(2) Uani 1 1 d . .
C15 C 0.83562(10) 0.61612(10) 0.51909(9) 0.0209(2) Uani 1 1 d . .
H15A H 0.9896(13) 0.6203(13) 0.4709(12) 0.023(4) Uiso 1 1 d . .
H15B H 0.8808(12) 0.6879(13) 0.3893(11) 0.023(4) Uiso 1 1 d . .
C16 C 0.83998(11) 0.69958(11) 0.59742(9) 0.0246(3) Uani 1 1 d . .
H16 H 0.8915 0.7650 0.6041 0.030 Uiso 1 1 calc R U
C17 C 0.76752(11) 0.68528(12) 0.66573(10) 0.0283(3) Uani 1 1 d . .
H17 H 0.7669 0.7424 0.7189 0.034 Uiso 1 1 calc R U
C18 C 0.69556(12) 0.58682(12) 0.65613(10) 0.0291(3) Uani 1 1 d . .
H18 H 0.6463 0.5764 0.7035 0.035 Uiso 1 1 calc R U
C19 C 0.69510(11) 0.50369(11) 0.57802(10) 0.0251(3) Uani 1 1 d . .
C20 C 0.62212(12) 0.39443(12) 0.56526(11) 0.0319(3) Uani 1 1 d . .
H20A H 0.5767 0.3880 0.4916 0.048 Uiso 1 1 calc R U
H20B H 0.5686 0.3981 0.6124 0.048 Uiso 1 1 calc R U
H20C H 0.6732 0.3256 0.5834 0.048 Uiso 1 1 calc R U
N1 N 0.87015(9) 0.50689(9) 0.37895(8) 0.0215(2) Uani 1 1 d . .
N2 N 0.76503(8) 0.52153(9) 0.51033(7) 0.0211(2) Uani 1 1 d . .
O1 O 0.65896(7) 0.43843(7) 0.33092(6) 0.02167(19) Uani 1 1 d . .
O2 O 0.64556(8) 0.63535(7) 0.31043(7) 0.0260(2) Uani 1 1 d . .

loop_
_atom_site_aniso_label
_atom_site_aniso_U_11
_atom_site_aniso_U_22
_atom_site_aniso_U_33
_atom_site_aniso_U_23
_atom_site_aniso_U_13
_atom_site_aniso_U_12
B1 0.0221(6) 0.0188(6) 0.0216(6) 0.0002(5) 0.0034(5) 0.0004(5)
C1 0.0230(5) 0.0193(5) 0.0204(5) 0.0001(4) 0.0074(4) -0.0005(4)
C2 0.0217(5) 0.0217(5) 0.0203(5) 0.0012(4) 0.0075(4) -0.0011(4)
C3 0.0271(6) 0.0220(6) 0.0238(6) 0.0003(4) 0.0045(5) 0.0015(5)
C4 0.0327(7) 0.0244(6) 0.0289(6) -0.0039(5) 0.0019(5) -0.0033(5)
C5 0.0282(6) 0.0322(7) 0.0277(6) 0.0011(5) -0.0009(5) -0.0025(5)
C6 0.0303(6) 0.0265(6) 0.0303(6) 0.0052(5) 0.0018(5) 0.0034(5)
C7 0.0296(6) 0.0201(6) 0.0254(6) 0.0011(4) 0.0062(5) -0.0006(5)
C8 0.0216(5) 0.0221(6) 0.0197(5) 0.0020(4) 0.0027(4) 0.0048(4)
C9 0.0256(6) 0.0224(6) 0.0233(6) -0.0004(4) 0.0030(4) 0.0037(5)
C10 0.0331(6) 0.0251(6) 0.0224(6) -0.0015(5) 0.0016(5) 0.0092(5)
C11 0.0392(7) 0.0324(7) 0.0227(6) 0.0038(5) 0.0113(5) 0.0134(6)
C12 0.0334(7) 0.0295(6) 0.0296(6) 0.0081(5) 0.0129(5) 0.0065(5)
C13 0.0271(6) 0.0229(6) 0.0252(6) 0.0018(5) 0.0070(5) 0.0029(5)
C14 0.0218(5) 0.0194(5) 0.0218(5) -0.0008(4) 0.0033(4) -0.0014(4)
C15 0.0208(5) 0.0202(5) 0.0198(5) 0.0016(4) 0.0011(4) 0.0019(4)
C16 0.0258(6) 0.0225(6) 0.0227(5) -0.0015(4) 0.0000(4) 0.0020(5)
C17 0.0315(6) 0.0297(6) 0.0221(6) -0.0023(5) 0.0030(5) 0.0061(5)
C18 0.0300(6) 0.0351(7) 0.0232(6) -0.0002(5) 0.0085(5) 0.0035(5)
C19 0.0247(6) 0.0280(6) 0.0231(6) 0.0034(5) 0.0063(4) 0.0022(5)
C20 0.0323(7) 0.0330(7) 0.0340(7) 0.0012(5) 0.0148(5) -0.0042(5)
N1 0.0233(5) 0.0198(5) 0.0217(5) -0.0029(4) 0.0063(4) -0.0013(4)
N2 0.0220(5) 0.0205(5) 0.0195(5) 0.0014(4) 0.0028(4) 0.0011(4)
O1 0.0230(4) 0.0179(4) 0.0228(4) 0.0011(3) 0.0028(3) -0.0006(3)
O2 0.0296(4) 0.0190(4) 0.0269(4) -0.0009(3) 0.0019(3) -0.0011(3)

loop_
_atom_type_symbol
_atom_type_description
_atom_type_scat_dispersion_real
_atom_type_scat_dispersion_imag
_atom_type_scat_source
C C 0.0181 0.0091 'International Tables Vol C Tables 4.2.6.8 and 6.1.1.4'
H H 0.0000 0.0000 'International Tables Vol C Tables 4.2.6.8 and 6.1.1.4'
B B 0.0090 0.0039 'International Tables Vol C Tables 4.2.6.8 and 6.1.1.4'
N N 0.0311 0.0180 'International Tables Vol C Tables 4.2.6.8 and 6.1.1.4'
O O 0.0492 0.0322 'International Tables Vol C Tables 4.2.6.8 and 6.1.1.4'

loop_
_geom_angle_atom_site_label_1
_geom_angle_atom_site_label_2
_geom_angle_atom_site_label_3
_geom_angle
O1 B1 N1 114.91(10)
O1 B1 N2 110.96(9)
N1 B1 N2 98.57(9)
O1 B1 H1 105.3(7)
N1 B1 H1 116.6(7)
N2 B1 H1 110.5(7)
O2 C1 O1 124.40(10)
O2 C1 C2 122.43(10)
O1 C1 C2 113.15(10)
C3 C2 C7 119.73(11)
C3 C2 C1 121.44(10)
C7 C2 C1 118.81(11)
C4 C3 C2 120.08(11)
C4 C3 H3 120.0
C2 C3 H3 120.0
C3 C4 C5 120.15(12)
C3 C4 H4 119.9
C5 C4 H4 119.9
C4 C5 C6 119.98(12)
C4 C5 H5 120.0
C6 C5 H5 120.0
C7 C6 C5 120.23(12)
C7 C6 H6 119.9
C5 C6 H6 119.9
C6 C7 C2 119.82(11)
C6 C7 H7 120.1
C2 C7 H7 120.1
N1 C8 C13 122.09(11)
N1 C8 C9 120.28(11)
C13 C8 C9 117.63(11)
C10 C9 C8 120.32(12)
C10 C9 H9 119.8
C8 C9 H9 119.8
C11 C10 C9 121.45(12)
C11 C10 H10 119.3
C9 C10 H10 119.3
C10 C11 C12 118.75(12)
C10 C11 H11 120.6
C12 C11 H11 120.6
C11 C12 C13 120.87(13)
C11 C12 H12 119.6
C13 C12 H12 119.6
C12 C13 C8 120.98(12)
C12 C13 H13 119.5
C8 C13 H13 119.5
N1 C14 C15 104.28(9)
N1 C14 H15A 112.5(8)
C15 C14 H15A 108.7(8)
N1 C14 H15B 113.2(8)
C15 C14 H15B 109.3(8)
H15A C14 H15B 108.6(12)
N2 C15 C16 121.43(11)
N2 C15 C14 111.36(10)
C16 C15 C14 127.21(11)
C17 C16 C15 118.32(12)
C17 C16 H16 120.8
C15 C16 H16 120.8
C16 C17 C18 119.60(12)
C16 C17 H17 120.2
C18 C17 H17 120.2
C19 C18 C17 120.54(12)
C19 C18 H18 119.7
C17 C18 H18 119.7
N2 C19 C18 118.57(12)
N2 C19 C20 118.26(11)
C18 C19 C20 123.16(12)
C19 C20 H20A 109.5
C19 C20 H20B 109.5
H20A C20 H20B 109.5
C19 C20 H20C 109.5
H20A C20 H20C 109.5
H20B C20 H20C 109.5
C8 N1 C14 120.18(10)
C8 N1 B1 125.25(10)
C14 N1 B1 113.78(9)
C15 N2 C19 121.50(10)
C15 N2 B1 111.46(9)
C19 N2 B1 127.02(10)
C1 O1 B1 120.83(9)

loop_
_geom_bond_atom_site_label_1
_geom_bond_atom_site_label_2
_geom_bond_distance
B1 O1 1.5006(15)
B1 N1 1.5048(16)
B1 N2 1.5896(16)
B1 H1 1.111(14)
C1 O2 1.2189(14)
C1 O1 1.3289(14)
C1 C2 1.4956(16)
C2 C3 1.3923(17)
C2 C7 1.3962(17)
C3 C4 1.3857(17)
C3 H3 0.9500
C4 C5 1.3864(19)
C4 H4 0.9500
C5 C6 1.3884(19)
C5 H5 0.9500
C6 C7 1.3864(18)
C6 H6 0.9500
C7 H7 0.9500
C8 N1 1.3792(15)
C8 C13 1.4065(18)
C8 C9 1.4124(17)
C9 C10 1.3866(17)
C9 H9 0.9500
C10 C11 1.386(2)
C10 H10 0.9500
C11 C12 1.386(2)
C11 H11 0.9500
C12 C13 1.3878(18)
C12 H12 0.9500
C13 H13 0.9500
C14 N1 1.4475(14)
C14 C15 1.4926(16)
C14 H15A 1.015(15)
C14 H15B 1.006(15)
C15 N2 1.3462(15)
C15 C16 1.3839(17)
C16 C17 1.3822(18)
C16 H16 0.9500
C17 C18 1.3904(19)
C17 H17 0.9500
C18 C19 1.3864(18)
C18 H18 0.9500
C19 N2 1.3584(16)
C19 C20 1.4958(18)
C20 H20A 0.9800
C20 H20B 0.9800
C20 H20C 0.9800

loop_
_geom_torsion_atom_site_label_1
_geom_torsion_atom_site_label_2
_geom_torsion_atom_site_label_3
_geom_torsion_atom_site_label_4
_geom_torsion
O2 C1 C2 C3 168.02(11)
O1 C1 C2 C3 -13.81(15)
O2 C1 C2 C7 -13.27(17)
O1 C1 C2 C7 164.90(10)
C7 C2 C3 C4 -0.03(18)
C1 C2 C3 C4 178.68(11)
C2 C3 C4 C5 -0.7(2)
C3 C4 C5 C6 0.3(2)
C4 C5 C6 C7 0.7(2)
C5 C6 C7 C2 -1.4(2)
C3 C2 C7 C6 1.07(18)
C1 C2 C7 C6 -177.67(11)
N1 C8 C9 C10 -179.16(11)
C13 C8 C9 C10 1.01(17)
C8 C9 C10 C11 0.07(18)
C9 C10 C11 C12 -0.68(18)
C10 C11 C12 C13 0.19(19)
C11 C12 C13 C8 0.92(19)
N1 C8 C13 C12 178.68(11)
C9 C8 C13 C12 -1.50(17)
N1 C14 C15 N2 -3.46(12)
N1 C14 C15 C16 177.04(11)
N2 C15 C16 C17 -1.56(17)
C14 C15 C16 C17 177.89(11)
C15 C16 C17 C18 1.89(18)
C16 C17 C18 C19 -0.66(19)
C17 C18 C19 N2 -0.98(18)
C17 C18 C19 C20 178.38(12)
C13 C8 N1 C14 5.57(16)
C9 C8 N1 C14 -174.26(10)
C13 C8 N1 B1 174.73(11)
C9 C8 N1 B1 -5.09(17)
C15 C14 N1 C8 177.51(10)
C15 C14 N1 B1 7.16(12)
O1 B1 N1 C8 -59.23(15)
N2 B1 N1 C8 -177.19(10)
O1 B1 N1 C14 110.54(11)
N2 B1 N1 C14 -7.42(12)
C16 C15 N2 C19 -0.10(17)
C14 C15 N2 C19 -179.63(10)
C16 C15 N2 B1 178.34(10)
C14 C15 N2 B1 -1.19(13)
C18 C19 N2 C15 1.37(17)
C20 C19 N2 C15 -178.02(11)
C18 C19 N2 B1 -176.81(11)
C20 C19 N2 B1 3.80(17)
O1 B1 N2 C15 -115.87(10)
N1 B1 N2 C15 5.05(11)
O1 B1 N2 C19 62.46(14)
N1 B1 N2 C19 -176.62(10)
O2 C1 O1 B1 -12.66(17)
C2 C1 O1 B1 169.21(10)
N1 B1 O1 C1 -48.99(14)
N2 B1 O1 C1 61.74(13)
